data_4124149
loop_
_publ_author_name
'Kalek, Marcin'
'Fu, Gregory C.'

_publ_section_title
;
 Phosphine-Catalyzed Doubly Stereoconvergent \g-Additions of Racemic
 Heterocycles to Racemic Allenoates: The Catalytic Enantioselective
 Synthesis of Protected \a,\a-Disubstituted \a-Amino Acid Derivatives.
;
_journal_issue 29
_journal_name_full 'Journal of the American Chemical Society'
_journal_page_first 9438
_journal_page_last 9442
_journal_paper_doi 10.1021/jacs.5b05528
_journal_volume 137
_journal_year 2015
_chemical_absolute_configuration ad
_chemical_formula_moiety 'C34 H37 N O4'
_chemical_formula_sum 'C34 H37 N O4'
_chemical_formula_weight 523.64
_space_group_crystal_system monoclinic
_space_group_IT_number 4
_space_group_name_Hall 'P 2yb'
_space_group_name_H-M_alt 'P 1 21 1'
_symmetry_space_group_name_Hall 'P 2yb'
_symmetry_space_group_name_H-M 'P 1 21 1'
_atom_sites_solution_hydrogens geom
_atom_sites_solution_primary direct
_audit_creation_date 2015-05-20
_audit_creation_method
;
Olex2 1.2
(compiled 2015.01.26 svn.r3150 for OlexSys, GUI svn.r4998)
;
_cell_angle_alpha 90
_cell_angle_beta 115.5408(13)
_cell_angle_gamma 90
_cell_formula_units_Z 2
_cell_length_a 15.8254(4)
_cell_length_b 6.0257(2)
_cell_length_c 16.6449(5)
_cell_measurement_reflns_used 9936
_cell_measurement_temperature 100(2)
_cell_measurement_theta_max 78.60
_cell_measurement_theta_min 2.94
_cell_volume 1432.14(8)
_computing_molecular_graphics 'Olex2 (Dolomanov et al., 2009)'
_computing_publication_material 'Olex2 (Dolomanov et al., 2009)'
_computing_structure_refinement 'ShelXL (Sheldrick, 2008)'
_computing_structure_solution 'ShelXS (Sheldrick, 2008)'
_diffrn_ambient_temperature 100.15
_diffrn_measured_fraction_theta_full 0.999
_diffrn_measured_fraction_theta_max 0.994
_diffrn_measurement_device_type 'Bruker Photon CCD'
_diffrn_measurement_method '\f and \w scans'
_diffrn_radiation_type CuK\a
_diffrn_radiation_wavelength 1.54178
_diffrn_reflns_av_R_equivalents 0.0460
_diffrn_reflns_av_unetI/netI 0.0294
_diffrn_reflns_laue_measured_fraction_full 0.999
_diffrn_reflns_laue_measured_fraction_max 0.994
_diffrn_reflns_limit_h_max 20
_diffrn_reflns_limit_h_min -20
_diffrn_reflns_limit_k_max 7
_diffrn_reflns_limit_k_min -7
_diffrn_reflns_limit_l_max 21
_diffrn_reflns_limit_l_min -21
_diffrn_reflns_number 34506
_diffrn_reflns_point_group_measured_fraction_full 0.998
_diffrn_reflns_point_group_measured_fraction_max 0.983
_diffrn_reflns_theta_full 67.679
_diffrn_reflns_theta_max 79.184
_diffrn_reflns_theta_min 2.942
_diffrn_standards_number 0
_exptl_absorpt_coefficient_mu 0.624
_exptl_absorpt_correction_T_max 0.7542
_exptl_absorpt_correction_T_min 0.6876
_exptl_absorpt_correction_type multi-scan
_exptl_absorpt_process_details
'SADABS-2014/4 (Bruker,2014/4) was used for absorption correction. wR2(int) was 0.1226 before and 0.0654 after correction. The Ratio of minimum to maximum transmission is 0.9117. The \l/2 correction factor is 0.00150.'
_exptl_crystal_colour colourless
_exptl_crystal_colour_primary colourless
_exptl_crystal_density_diffrn 1.214
_exptl_crystal_description block
_exptl_crystal_F_000 560
_exptl_crystal_size_max 0.24
_exptl_crystal_size_mid 0.2
_exptl_crystal_size_min 0.18
_refine_diff_density_max 0.142
_refine_diff_density_min -0.177
_refine_diff_density_rms 0.035
_refine_ls_abs_structure_details
;
 Flack x determined using 2388 quotients [(I+)-(I-)]/[(I+)+(I-)]
 (Parsons, Flack and Wagner, Acta Cryst. B69 (2013) 249-259).
;
_refine_ls_abs_structure_Flack 0.04(7)
_refine_ls_extinction_method none
_refine_ls_goodness_of_fit_ref 1.067
_refine_ls_hydrogen_treatment constr
_refine_ls_matrix_type full
_refine_ls_number_parameters 356
_refine_ls_number_reflns 6107
_refine_ls_number_restraints 1
_refine_ls_restrained_S_all 1.067
_refine_ls_R_factor_all 0.0339
_refine_ls_R_factor_gt 0.0298
_refine_ls_shift/su_max 0.000
_refine_ls_shift/su_mean 0.000
_refine_ls_structure_factor_coef Fsqd
_refine_ls_weighting_details 'w=1/[\s^2^(Fo^2^)+(0.0282P)^2^+0.2040P] where P=(Fo^2^+2Fc^2^)/3'
_refine_ls_weighting_scheme calc
_refine_ls_wR_factor_gt 0.0653
_refine_ls_wR_factor_ref 0.0672
_reflns_Friedel_coverage 0.801
_reflns_friedel_fraction_full 0.997
_reflns_friedel_fraction_max 0.969
_reflns_number_gt 5690
_reflns_number_total 6107
_reflns_threshold_expression 'I > 2\s(I)'
_cod_data_source_file ja5b05528_si_001.cif
_cod_data_source_block crystal_01
_cod_depositor_comments 'Adding full bibliography for 4124149--4124153.cif.'
_cod_original_cell_volume 1432.13(7)
_cod_database_code 4124149
_shelx_space_group_comment
;
The symmetry employed for this shelxl refinement is uniquely defined
by the following loop, which should always be used as a source of
symmetry information in preference to the above space-group names.
They are only intended as comments.
;
_olex2_refinement_description
;
1. Fixed Uiso
 At 1.2 times of:
  All C(H) groups, All C(H,H) groups
 At 1.5 times of:
  All C(H,H,H) groups
2.a Ternary CH refined with riding coordinates:
 C11(H11), C18(H18)
2.b Secondary CH2 refined with riding coordinates:
 C4(H4A,H4B), C12(H12A,H12B), C13(H13A,H13B)
2.c Aromatic/amide H refined with riding coordinates:
 C6(H6), C7(H7), C8(H8), C9(H9), C10(H10), C15(H15), C16(H16), C20(H20),
 C21(H21), C22(H22), C23(H23), C24(H24), C26(H26), C27(H27), C28(H28), C29(H29),
  C30(H30)
2.d Idealised Me refined as rotating group:
 C14(H14A,H14B,H14C), C32(H32A,H32B,H32C), C33(H33A,H33B,H33C), C34(H34A,H34B,
 H34C)
;
_shelx_shelxl_version_number 2014/7
_olex2_submission_special_instructions 'No special instructions were received'

loop_
_space_group_symop_operation_xyz
'x, y, z'
'-x, y+1/2, -z'

loop_
_atom_site_label
_atom_site_type_symbol
_atom_site_fract_x
_atom_site_fract_y
_atom_site_fract_z
_atom_site_U_iso_or_equiv
_atom_site_adp_type
_atom_site_occupancy
_atom_site_site_symmetry_order
_atom_site_calc_flag
_atom_site_refinement_flags_posn
O1 O -0.81718(9) -0.9995(2) -0.68508(8) 0.0210(3) Uani 1 1 d .
O2 O -0.92291(8) -0.7648(2) -0.78164(7) 0.0166(2) Uani 1 1 d .
O3 O -0.67003(8) -0.0017(2) -0.40372(8) 0.0196(3) Uani 1 1 d .
O4 O -0.58106(8) -0.2551(2) -0.30191(7) 0.0169(2) Uani 1 1 d .
N1 N -0.91777(9) -0.4722(2) -0.69287(9) 0.0144(3) Uani 1 1 d .
C1 C -0.85835(12) -0.8280(3) -0.69794(10) 0.0158(3) Uani 1 1 d .
C2 C -0.95399(11) -0.5536(3) -0.77044(11) 0.0144(3) Uani 1 1 d .
C3 C -0.85168(11) -0.6386(3) -0.63468(10) 0.0144(3) Uani 1 1 d .
C4 C -0.88132(12) -0.7156(3) -0.56188(11) 0.0187(4) Uani 1 1 d .
H4A H -0.8454 -0.8504 -0.5328 0.022 Uiso 1 1 calc R
H4B H -0.8652 -0.5983 -0.5160 0.022 Uiso 1 1 calc R
C5 C -0.98471(12) -0.7659(3) -0.59796(11) 0.0174(3) Uani 1 1 d .
C6 C -1.02054(12) -0.9736(3) -0.63184(12) 0.0208(4) Uani 1 1 d .
H6 H -0.9793 -1.0897 -0.6304 0.025 Uiso 1 1 calc R
C7 C -1.11652(13) -1.0121(3) -0.66780(12) 0.0250(4) Uani 1 1 d .
H7 H -1.1403 -1.1551 -0.6902 0.030 Uiso 1 1 calc R
C8 C -1.17745(13) -0.8447(4) -0.67120(13) 0.0263(4) Uani 1 1 d .
H8 H -1.2430 -0.8711 -0.6973 0.032 Uiso 1 1 calc R
C9 C -1.14243(14) -0.6373(3) -0.63621(14) 0.0277(4) Uani 1 1 d .
H9 H -1.1839 -0.5220 -0.6373 0.033 Uiso 1 1 calc R
C10 C -1.04663(13) -0.5994(3) -0.59971(12) 0.0232(4) Uani 1 1 d .
H10 H -1.0229 -0.4576 -0.5755 0.028 Uiso 1 1 calc R
C11 C -0.74840(11) -0.5574(3) -0.59313(11) 0.0150(3) Uani 1 1 d .
H11 H -0.7080 -0.6845 -0.5595 0.018 Uiso 1 1 calc R
C12 C -0.71783(11) -0.4887(3) -0.66612(10) 0.0163(3) Uani 1 1 d .
H12A H -0.7211 -0.6203 -0.7029 0.020 Uiso 1 1 calc R
H12B H -0.7627 -0.3774 -0.7053 0.020 Uiso 1 1 calc R
C13 C -0.61883(12) -0.3914(3) -0.62998(11) 0.0194(4) Uani 1 1 d .
H13A H -0.6055 -0.3483 -0.6808 0.023 Uiso 1 1 calc R
H13B H -0.6163 -0.2553 -0.5957 0.023 Uiso 1 1 calc R
C14 C -0.54292(13) -0.5511(4) -0.57036(13) 0.0257(4) Uani 1 1 d .
H14A H -0.5479 -0.6909 -0.6022 0.039 Uiso 1 1 calc GR
H14B H -0.5509 -0.5800 -0.5161 0.039 Uiso 1 1 calc GR
H14C H -0.4812 -0.4851 -0.5545 0.039 Uiso 1 1 calc GR
C15 C -0.73104(11) -0.3694(3) -0.52903(10) 0.0148(3) Uani 1 1 d .
H15 H -0.7612 -0.2314 -0.5511 0.018 Uiso 1 1 calc R
C16 C -0.67523(12) -0.3876(3) -0.44265(11) 0.0159(3) Uani 1 1 d .
H16 H -0.6539 -0.5305 -0.4181 0.019 Uiso 1 1 calc R
C17 C -0.64557(11) -0.1917(3) -0.38376(11) 0.0150(3) Uani 1 1 d .
C18 C -0.52914(12) -0.0809(3) -0.24011(11) 0.0168(3) Uani 1 1 d .
H18 H -0.5324 0.0568 -0.2749 0.020 Uiso 1 1 calc R
C19 C -0.57265(12) -0.0327(3) -0.17676(11) 0.0198(4) Uani 1 1 d .
C20 C -0.61895(14) 0.1661(4) -0.18220(13) 0.0293(4) Uani 1 1 d .
H20 H -0.6238 0.2722 -0.2262 0.035 Uiso 1 1 calc R
C21 C -0.65829(15) 0.2111(4) -0.12373(15) 0.0381(5) Uani 1 1 d .
H21 H -0.6900 0.3476 -0.1279 0.046 Uiso 1 1 calc R
C22 C -0.65124(15) 0.0570(5) -0.05946(14) 0.0395(6) Uani 1 1 d .
H22 H -0.6776 0.0879 -0.0190 0.047 Uiso 1 1 calc R
C23 C -0.60566(16) -0.1427(5) -0.05431(14) 0.0385(5) Uani 1 1 d .
H23 H -0.6016 -0.2497 -0.0109 0.046 Uiso 1 1 calc R
C24 C -0.56595(14) -0.1869(4) -0.11235(13) 0.0288(4) Uani 1 1 d .
H24 H -0.5340 -0.3231 -0.1080 0.035 Uiso 1 1 calc R
C25 C -0.42788(12) -0.1557(3) -0.19422(11) 0.0171(3) Uani 1 1 d .
C26 C -0.36180(12) -0.0072(3) -0.13629(11) 0.0221(4) Uani 1 1 d .
H26 H -0.3815 0.1328 -0.1243 0.027 Uiso 1 1 calc R
C27 C -0.26735(13) -0.0637(4) -0.09616(12) 0.0264(4) Uani 1 1 d .
H27 H -0.2227 0.0378 -0.0569 0.032 Uiso 1 1 calc R
C28 C -0.23825(13) -0.2679(4) -0.11332(12) 0.0270(4) Uani 1 1 d .
H28 H -0.1736 -0.3053 -0.0864 0.032 Uiso 1 1 calc R
C29 C -0.30288(13) -0.4168(3) -0.16941(12) 0.0259(4) Uani 1 1 d .
H29 H -0.2829 -0.5572 -0.1806 0.031 Uiso 1 1 calc R
C30 C -0.39804(12) -0.3611(3) -0.20984(12) 0.0212(4) Uani 1 1 d .
H30 H -0.4425 -0.4644 -0.2482 0.025 Uiso 1 1 calc R
C31 C -1.02563(12) -0.4562(3) -0.85583(11) 0.0164(3) Uani 1 1 d .
C32 C -1.09694(13) -0.6365(3) -0.90795(11) 0.0219(4) Uani 1 1 d .
H32A H -1.0646 -0.7583 -0.9222 0.033 Uiso 1 1 calc GR
H32B H -1.1444 -0.5731 -0.9632 0.033 Uiso 1 1 calc GR
H32C H -1.1272 -0.6931 -0.8717 0.033 Uiso 1 1 calc GR
C33 C -0.97303(13) -0.3733(4) -0.90892(12) 0.0250(4) Uani 1 1 d .
H33A H -0.9391 -0.4971 -0.9197 0.038 Uiso 1 1 calc GR
H33B H -0.9285 -0.2574 -0.8749 0.038 Uiso 1 1 calc GR
H33C H -1.0179 -0.3124 -0.9660 0.038 Uiso 1 1 calc GR
C34 C -1.07555(13) -0.2634(3) -0.83535(12) 0.0244(4) Uani 1 1 d .
H34A H -1.1218 -0.1998 -0.8912 0.037 Uiso 1 1 calc GR
H34B H -1.0297 -0.1494 -0.8018 0.037 Uiso 1 1 calc GR
H34C H -1.1073 -0.3169 -0.7999 0.037 Uiso 1 1 calc GR

loop_
_atom_site_aniso_label
_atom_site_aniso_U_11
_atom_site_aniso_U_22
_atom_site_aniso_U_33
_atom_site_aniso_U_23
_atom_site_aniso_U_13
_atom_site_aniso_U_12
O1 0.0243(6) 0.0137(6) 0.0218(6) 0.0006(5) 0.0068(5) 0.0032(5)
O2 0.0186(6) 0.0143(6) 0.0135(5) -0.0014(5) 0.0036(5) 0.0021(5)
O3 0.0182(6) 0.0196(6) 0.0176(6) -0.0009(5) 0.0046(5) 0.0020(5)
O4 0.0169(6) 0.0187(6) 0.0108(5) -0.0012(5) 0.0020(5) -0.0023(5)
N1 0.0133(6) 0.0148(7) 0.0145(6) 0.0012(5) 0.0054(5) 0.0004(6)
C1 0.0162(8) 0.0154(8) 0.0138(8) 0.0027(6) 0.0044(6) -0.0012(6)
C2 0.0150(8) 0.0118(8) 0.0172(8) 0.0010(6) 0.0079(6) 0.0004(6)
C3 0.0154(8) 0.0139(8) 0.0123(7) 0.0003(6) 0.0044(6) 0.0001(6)
C4 0.0194(9) 0.0220(9) 0.0140(8) 0.0009(7) 0.0064(7) -0.0016(7)
C5 0.0209(8) 0.0195(8) 0.0136(7) 0.0008(7) 0.0093(7) -0.0018(7)
C6 0.0234(9) 0.0182(9) 0.0238(8) -0.0011(7) 0.0130(7) 0.0000(7)
C7 0.0273(9) 0.0243(9) 0.0279(9) -0.0078(8) 0.0161(8) -0.0077(8)
C8 0.0205(9) 0.0345(11) 0.0291(10) -0.0048(9) 0.0155(8) -0.0044(8)
C9 0.0272(10) 0.0257(10) 0.0388(11) -0.0008(9) 0.0222(9) 0.0027(8)
C10 0.0279(10) 0.0200(9) 0.0286(10) -0.0041(8) 0.0187(8) -0.0030(8)
C11 0.0132(8) 0.0150(8) 0.0144(7) 0.0002(6) 0.0036(6) 0.0023(6)
C12 0.0165(8) 0.0180(8) 0.0140(7) -0.0020(7) 0.0063(6) 0.0010(7)
C13 0.0175(8) 0.0229(9) 0.0187(8) -0.0028(7) 0.0085(7) -0.0015(7)
C14 0.0185(8) 0.0343(11) 0.0241(9) -0.0022(8) 0.0089(7) 0.0029(8)
C15 0.0121(7) 0.0167(8) 0.0156(7) -0.0010(6) 0.0060(6) 0.0000(6)
C16 0.0154(8) 0.0170(8) 0.0148(7) -0.0004(7) 0.0060(6) -0.0002(6)
C17 0.0122(8) 0.0199(9) 0.0128(7) 0.0001(6) 0.0055(6) 0.0002(6)
C18 0.0165(8) 0.0178(8) 0.0135(8) -0.0027(6) 0.0040(6) -0.0045(7)
C19 0.0159(8) 0.0252(9) 0.0150(8) -0.0049(7) 0.0036(6) -0.0036(7)
C20 0.0265(10) 0.0311(11) 0.0295(10) -0.0052(9) 0.0113(8) 0.0006(8)
C21 0.0300(11) 0.0433(13) 0.0444(13) -0.0158(11) 0.0191(10) 0.0014(10)
C22 0.0290(11) 0.0635(16) 0.0327(11) -0.0191(11) 0.0198(9) -0.0087(11)
C23 0.0383(12) 0.0563(15) 0.0274(10) -0.0005(11) 0.0204(10) -0.0069(11)
C24 0.0317(11) 0.0344(11) 0.0237(9) 0.0014(8) 0.0151(8) 0.0006(9)
C25 0.0163(8) 0.0239(9) 0.0106(7) 0.0023(7) 0.0054(6) -0.0031(7)
C26 0.0214(8) 0.0270(9) 0.0164(8) -0.0030(8) 0.0067(7) -0.0052(8)
C27 0.0193(9) 0.0388(12) 0.0162(8) 0.0004(8) 0.0030(7) -0.0083(8)
C28 0.0155(8) 0.0402(11) 0.0212(9) 0.0122(9) 0.0041(7) -0.0002(8)
C29 0.0230(10) 0.0261(10) 0.0274(9) 0.0092(8) 0.0098(8) 0.0033(7)
C30 0.0188(9) 0.0211(9) 0.0205(8) 0.0023(7) 0.0055(7) -0.0012(7)
C31 0.0155(8) 0.0173(8) 0.0139(7) 0.0018(6) 0.0040(6) 0.0007(7)
C32 0.0205(9) 0.0211(9) 0.0172(8) 0.0001(7) 0.0015(7) -0.0012(7)
C33 0.0226(9) 0.0312(10) 0.0199(8) 0.0077(8) 0.0078(7) 0.0012(8)
C34 0.0215(9) 0.0229(9) 0.0229(9) 0.0012(8) 0.0041(7) 0.0067(8)

loop_
_atom_type_symbol
_atom_type_description
_atom_type_scat_dispersion_real
_atom_type_scat_dispersion_imag
_atom_type_scat_source
C C 0.0181 0.0091 'International Tables Vol C Tables 4.2.6.8 and 6.1.1.4'
H H 0.0000 0.0000 'International Tables Vol C Tables 4.2.6.8 and 6.1.1.4'
N N 0.0311 0.0180 'International Tables Vol C Tables 4.2.6.8 and 6.1.1.4'
O O 0.0492 0.0322 'International Tables Vol C Tables 4.2.6.8 and 6.1.1.4'

loop_
_geom_angle_atom_site_label_1
_geom_angle_atom_site_label_2
_geom_angle_atom_site_label_3
_geom_angle
C1 O2 C2 105.37(13)
C17 O4 C18 117.28(14)
C2 N1 C3 106.77(13)
O1 C1 O2 122.05(15)
O1 C1 C3 130.97(15)
O2 C1 C3 106.94(13)
O2 C2 C31 113.10(14)
N1 C2 O2 117.15(14)
N1 C2 C31 129.73(15)
N1 C3 C1 103.75(12)
N1 C3 C4 110.51(13)
N1 C3 C11 113.04(13)
C1 C3 C4 111.22(14)
C1 C3 C11 106.83(13)
C4 C3 C11 111.21(13)
C5 C4 C3 113.02(13)
C6 C5 C4 121.64(16)
C6 C5 C10 118.67(16)
C10 C5 C4 119.67(17)
C5 C6 C7 120.26(17)
C8 C7 C6 120.64(18)
C7 C8 C9 119.68(18)
C10 C9 C8 119.66(18)
C9 C10 C5 121.07(18)
C12 C11 C3 111.11(13)
C15 C11 C3 112.95(13)
C15 C11 C12 109.50(14)
C13 C12 C11 114.05(13)
C14 C13 C12 113.55(16)
C16 C15 C11 122.72(16)
C15 C16 C17 121.68(16)
O3 C17 O4 123.76(15)
O3 C17 C16 127.08(15)
O4 C17 C16 109.09(14)
O4 C18 C19 110.09(13)
O4 C18 C25 107.13(14)
C19 C18 C25 113.90(13)
C20 C19 C18 120.40(17)
C20 C19 C24 119.41(17)
C24 C19 C18 120.20(17)
C19 C20 C21 120.4(2)
C22 C21 C20 119.9(2)
C21 C22 C23 119.76(19)
C22 C23 C24 120.2(2)
C23 C24 C19 120.2(2)
C26 C25 C18 118.11(16)
C30 C25 C18 122.78(15)
C30 C25 C26 119.07(16)
C27 C26 C25 120.27(19)
C28 C27 C26 120.13(18)
C29 C28 C27 120.13(18)
C28 C29 C30 120.01(19)
C25 C30 C29 120.38(17)
C2 C31 C32 109.19(14)
C2 C31 C33 107.23(14)
C2 C31 C34 109.78(14)
C33 C31 C32 110.71(14)
C34 C31 C32 109.87(15)
C34 C31 C33 110.02(15)

loop_
_geom_bond_atom_site_label_1
_geom_bond_atom_site_label_2
_geom_bond_distance
O1 C1 1.191(2)
O2 C1 1.3793(19)
O2 C2 1.4056(19)
O3 C17 1.208(2)
O4 C17 1.3584(19)
O4 C18 1.451(2)
N1 C2 1.264(2)
N1 C3 1.471(2)
C1 C3 1.525(2)
C2 C31 1.503(2)
C3 C4 1.547(2)
C3 C11 1.554(2)
C4 C5 1.511(2)
C5 C6 1.389(3)
C5 C10 1.394(3)
C6 C7 1.391(3)
C7 C8 1.380(3)
C8 C9 1.389(3)
C9 C10 1.388(3)
C11 C12 1.546(2)
C11 C15 1.498(2)
C12 C13 1.532(2)
C13 C14 1.525(3)
C15 C16 1.328(2)
C16 C17 1.476(2)
C18 C19 1.515(2)
C18 C25 1.516(2)
C19 C20 1.387(3)
C19 C24 1.388(3)
C20 C21 1.390(3)
C21 C22 1.385(4)
C22 C23 1.386(4)
C23 C24 1.387(3)
C25 C26 1.398(2)
C25 C30 1.389(3)
C26 C27 1.391(3)
C27 C28 1.386(3)
C28 C29 1.378(3)
C29 C30 1.400(3)
C31 C32 1.537(2)
C31 C33 1.536(2)
C31 C34 1.524(2)
